data_4516172
loop_
_publ_author_name
'Grolleau, J\'er\'emie'
'Petrov, Ravil'
'Allain, Magali'
'Skene, William G.'
'Fr\`ere, Pierre'

_publ_section_title
;
 Solid-State Emission Enhancement via Molecular Engineering of Benzofuran
 Derivatives.
;
_journal_issue 12
_journal_name_full 'ACS omega'
_journal_page_first 18542
_journal_page_last 18552
_journal_paper_doi 10.1021/acsomega.8b02384
_journal_volume 3
_journal_year 2018
_chemical_formula_moiety 'C16 H12 O'
_chemical_formula_sum 'C16 H12 O'
_chemical_formula_weight 220.26
_space_group_IT_number 14
_space_group_name_Hall '-P 2ybc'
_space_group_name_H-M_alt 'P 1 21/c 1'
_symmetry_cell_setting monoclinic
_symmetry_Int_Tables_number 14
_symmetry_space_group_name_Hall '-P 2ybc'
_symmetry_space_group_name_H-M 'P 1 21/c 1'
_atom_sites_solution_hydrogens mixed
_atom_sites_solution_primary direct
_atom_sites_solution_secondary difmap
_audit_creation_date 2018-12-03T09:03:04-00:00
_audit_creation_method 'WinGX routine CIF_UPDATE'
_cell_angle_alpha 90
_cell_angle_beta 90.883(3)
_cell_angle_gamma 90
_cell_formula_units_Z 2
_cell_length_a 13.4246(5)
_cell_length_b 5.6336(2)
_cell_length_c 7.7042(3)
_cell_measurement_reflns_used 3319
_cell_measurement_temperature 150.00(10)
_cell_measurement_theta_max 76.375
_cell_measurement_theta_min 5.727
_cell_volume 582.59(4)
_computing_cell_refinement 'CrysAlisPro 1.171.38.41r (Rigaku OD, 2015)'
_computing_data_collection 'CrysAlisPro 1.171.38.41r (Rigaku OD, 2015)'
_computing_data_reduction 'CrysAlisPro 1.171.38.41r (Rigaku OD, 2015)'
_computing_molecular_graphics 'DIAMOND 3.2k (Crystal Impact GbR, 2014)'
_computing_publication_material 'WinGX publication routines (Farrugia, 2012)'
_computing_structure_refinement 'SHELXL-2016/4 (Sheldrick, 2016)'
_computing_structure_solution 'SHELXS-2013/1 (Sheldrick, 2013)'
_diffrn_ambient_temperature 150.00(10)
_diffrn_detector_area_resol_mean 5.199
_diffrn_measured_fraction_theta_full 0.982
_diffrn_measured_fraction_theta_max 0.967
_diffrn_measurement_device_type 'SuperNova, Single source at offset, AtlasS2'
_diffrn_measurement_method '\w scans'
_diffrn_radiation_monochromator mirror
_diffrn_radiation_type CuK\a
_diffrn_radiation_wavelength 1.54184
_diffrn_reflns_av_R_equivalents 0.0164
_diffrn_reflns_av_unetI/netI 0.012
_diffrn_reflns_Laue_measured_fraction_full 0.982
_diffrn_reflns_Laue_measured_fraction_max 0.967
_diffrn_reflns_limit_h_max 16
_diffrn_reflns_limit_h_min -15
_diffrn_reflns_limit_k_max 6
_diffrn_reflns_limit_k_min -6
_diffrn_reflns_limit_l_max 9
_diffrn_reflns_limit_l_min -8
_diffrn_reflns_number 4156
_diffrn_reflns_point_group_measured_fraction_full 0.982
_diffrn_reflns_point_group_measured_fraction_max 0.967
_diffrn_reflns_theta_full 74
_diffrn_reflns_theta_max 76.493
_diffrn_reflns_theta_min 3.292
_exptl_absorpt_coefficient_mu 0.601
_exptl_absorpt_correction_T_max 1
_exptl_absorpt_correction_T_min 0.77106
_exptl_absorpt_correction_type multi-scan
_exptl_absorpt_process_details
;
        CrysAlisPro 1.171.38.41r (Rigaku Oxford Diffraction, 2015)
        Empirical absorption correction using spherical harmonics,
 implemented in SCALE3 ABSPACK scaling algorithm.
;
_exptl_crystal_colour colourless
_exptl_crystal_density_diffrn 1.256
_exptl_crystal_description prism
_exptl_crystal_F_000 232
_exptl_crystal_size_max 0.49
_exptl_crystal_size_mid 0.41
_exptl_crystal_size_min 0.163
_refine_diff_density_max 0.398
_refine_diff_density_min -0.18
_refine_diff_density_rms 0.043
_refine_ls_extinction_coef 0.023(3)
_refine_ls_extinction_expression Fc^*^=kFc[1+0.001xFc^2^\l^3^/sin(2\q)]^-1/4^
_refine_ls_extinction_method 'SHELXL-2016/4 (Sheldrick 2016)'
_refine_ls_goodness_of_fit_ref 1.118
_refine_ls_hydrogen_treatment constr
_refine_ls_matrix_type full
_refine_ls_number_parameters 102
_refine_ls_number_reflns 1178
_refine_ls_number_restraints 0
_refine_ls_restrained_S_all 1.118
_refine_ls_R_factor_all 0.0681
_refine_ls_R_factor_gt 0.0662
_refine_ls_shift/su_max 0
_refine_ls_shift/su_mean 0
_refine_ls_structure_factor_coef Fsqd
_refine_ls_weighting_details 'w=1/[\s^2^(Fo^2^)+(0.0576P)^2^+0.4532P] where P=(Fo^2^+2Fc^2^)/3'
_refine_ls_weighting_scheme calc
_refine_ls_wR_factor_gt 0.1626
_refine_ls_wR_factor_ref 0.1637
_reflns_Friedel_coverage 0
_reflns_number_gt 1158
_reflns_number_total 1178
_reflns_threshold_expression 'I > 2\s(I)'
_cod_data_source_file ao8b02384_si_004.cif
_cod_data_source_block newp21c
_cod_original_sg_symbol_H-M 'P 21/c'
_cod_database_code 4516172

loop_
_symmetry_equiv_pos_as_xyz
'x, y, z'
'-x, y+1/2, -z+1/2'
'-x, -y, -z'
'x, -y-1/2, z-1/2'

loop_
_atom_site_label
_atom_site_type_symbol
_atom_site_fract_x
_atom_site_fract_y
_atom_site_fract_z
_atom_site_U_iso_or_equiv
_atom_site_adp_type
_atom_site_occupancy
_atom_site_site_symmetry_order
_atom_site_calc_flag
_atom_site_refinement_flags_posn
_atom_site_refinement_flags_adp
_atom_site_refinement_flags_occupancy
_atom_site_disorder_assembly
_atom_site_disorder_group
C1 C 0.20358(16) 0.0261(5) 0.9200(3) 0.0529(7) Uani 1 1 d . . . . .
C2 C 0.27147(19) 0.1994(4) 0.9663(3) 0.0505(7) Uani 1 1 d . . . . .
H2 H 0.251503 0.332711 1.027925 0.061 Uiso 1 1 calc R U . . .
C3 C 0.36865(16) 0.1717(4) 0.9201(2) 0.0397(5) Uani 1 1 d . . . . .
H3 H 0.415272 0.286607 0.95147 0.048 Uiso 1 1 calc R U . . .
C4 C 0.39833(14) -0.0240(4) 0.8277(2) 0.0378(5) Uani 1 1 d . . . . .
H4 H 0.464686 -0.038992 0.796581 0.045 Uiso 1 1 calc R U . . .
C5 C 0.33143(16) -0.1974(4) 0.7808(3) 0.0419(5) Uani 1 1 d . . . . .
H5 H 0.351985 -0.329338 0.718268 0.05 Uiso 1 1 calc R U . A .
C6 C 0.23289(16) -0.1730(4) 0.8279(3) 0.0508(7) Uani 1 1 d . . . A -1
H6 H 0.186586 -0.289393 0.798034 0.061 Uiso 0.5 1 calc R U P A -1
C7 C 0.1297(3) -0.2714(8) 0.8475(5) 0.0382(9) Uani 0.5 1 d . . P A -1
H7 H 0.111301 -0.416488 0.799148 0.046 Uiso 0.5 1 d R U P A -1
C8 C 0.0640(4) -0.1318(9) 0.9284(6) 0.0365(11) Uani 0.5 1 d . . P . .
C9 C 0.0405(3) 0.1499(8) 1.0310(5) 0.0392(9) Uani 0.5 1 d . . P A .
H9 H 0.075776 0.283452 1.067432 0.047 Uiso 0.5 1 calc R U P . .
C10 C 0.0892(4) -0.0224(14) 0.9409(6) 0.0341(12) Uani 0.5 1 d . . P A .
H10 H 0.057512 -0.156228 0.895957 0.041 Uiso 0.5 1 calc R U P . .
O1 O 0.1100(3) 0.0733(7) 0.9854(5) 0.0336(8) Uani 0.5 1 d . . P A .

loop_
_atom_site_aniso_label
_atom_site_aniso_U_11
_atom_site_aniso_U_22
_atom_site_aniso_U_33
_atom_site_aniso_U_23
_atom_site_aniso_U_13
_atom_site_aniso_U_12
C1 0.0376(11) 0.0725(17) 0.0491(12) 0.0363(12) 0.0178(9) 0.0236(11)
C2 0.0715(16) 0.0468(13) 0.0334(10) 0.0087(9) 0.0152(10) 0.0257(12)
C3 0.0523(12) 0.0347(11) 0.0321(9) 0.0037(8) -0.0012(8) -0.0101(9)
C4 0.0297(9) 0.0497(12) 0.0340(9) 0.0047(8) 0.0040(7) 0.0038(8)
C5 0.0541(12) 0.0322(11) 0.0392(10) -0.0048(8) -0.0074(8) 0.0107(9)
C6 0.0423(12) 0.0468(13) 0.0626(14) 0.0260(11) -0.0215(10) -0.0149(10)
C7 0.0343(19) 0.039(2) 0.042(2) -0.0044(17) 0.0007(15) 0.0009(16)
C8 0.054(3) 0.021(3) 0.035(2) -0.0113(19) -0.0059(18) -0.002(2)
C9 0.040(2) 0.036(2) 0.041(2) -0.0040(17) -0.0034(16) -0.0053(18)
C10 0.031(3) 0.041(5) 0.030(3) -0.004(3) -0.001(2) 0.004(3)
O1 0.033(2) 0.034(2) 0.0343(19) -0.0002(14) 0.0074(14) 0.0028(15)

loop_
_atom_type_symbol
_atom_type_description
_atom_type_scat_dispersion_real
_atom_type_scat_dispersion_imag
_atom_type_scat_source
C C 0.0181 0.0091 'International Tables Vol C Tables 4.2.6.8 and 6.1.1.4'
H H 0 0 'International Tables Vol C Tables 4.2.6.8 and 6.1.1.4'
O O 0.0492 0.0322 'International Tables Vol C Tables 4.2.6.8 and 6.1.1.4'

loop_
_geom_angle_atom_site_label_1
_geom_angle_atom_site_label_2
_geom_angle_atom_site_label_3
_geom_angle
_geom_angle_site_symmetry_1
_geom_angle_site_symmetry_3
C2 C1 O1 111.7(3) . .
C2 C1 C6 120.88(19) . .
O1 C1 C6 127.3(3) . .
C2 C1 C10 137.8(3) . .
O1 C1 C10 26.2(2) . .
C6 C1 C10 101.4(3) . .
C2 C1 C7 167.9(2) . .
O1 C1 C7 79.4(2) . .
C6 C1 C7 47.93(17) . .
C10 C1 C7 53.7(3) . .
C3 C2 C1 118.8(2) . .
C3 C2 H2 120.6 . .
C1 C2 H2 120.6 . .
C2 C3 C4 120.8(2) . .
C2 C3 H3 119.6 . .
C4 C3 H3 119.6 . .
C5 C4 C3 120.92(18) . .
C5 C4 H4 119.5 . .
C3 C4 H4 119.5 . .
C4 C5 C6 118.99(19) . .
C4 C5 H5 120.5 . .
C6 C5 H5 120.5 . .
C5 C6 C1 119.6(2) . .
C5 C6 H6 120.2 . .
C1 C6 H6 120.2 . .
C8 C7 C1 73.1(3) . .
C8 C7 H7 121.8 . .
C1 C7 H7 164.9 . .
C7 C8 O1 110.1(5) . .
C7 C8 C9 134.9(5) . 3_557
O1 C8 C9 114.9(5) . 3_557
C7 C8 C9 147.1(5) . .
O1 C8 C9 37.1(3) . .
C9 C8 C9 77.9(3) 3_557 .
C10 C9 C8 122.3(4) . 3_557
C10 C9 C8 20.5(3) . .
C8 C9 C8 102.1(3) 3_557 .
C10 C9 C10 103.7(3) . 3_557
C8 C9 C10 18.9(2) 3_557 3_557
C8 C9 C10 83.3(3) . 3_557
C10 C9 H9 118.9 . .
C8 C9 H9 118.9 3_557 .
C8 C9 H9 138.8 . .
C10 C9 H9 137.3 3_557 .
C9 C10 C1 113.9(6) . .
C9 C10 C9 76.3(3) . 3_557
C1 C10 C9 167.7(5) . 3_557
C9 C10 H10 123.1 . .
C1 C10 H10 123.1 . .
C9 C10 H10 47.2 3_557 .
C8 O1 C1 97.3(4) . .

loop_
_geom_bond_atom_site_label_1
_geom_bond_atom_site_label_2
_geom_bond_distance
_geom_bond_site_symmetry_2
C1 C2 1.379(4) .
C1 O1 1.387(4) .
C1 C6 1.388(4) .
C1 C10 1.570(6) .
C1 C7 2.022(5) .
C2 C3 1.367(3) .
C2 H2 0.93 .
C3 C4 1.374(3) .
C3 H3 0.93 .
C4 C5 1.372(3) .
C4 H4 0.93 .
C5 C6 1.384(3) .
C5 H5 0.93 .
C6 H6 0.93 .
C7 C8 1.343(7) .
C7 H7 0.9302 .
C8 O1 1.379(5) .
C8 C9 1.446(7) 3_557
C8 C9 1.803(6) .
C9 C10 1.366(7) .
C9 C8 1.446(7) 3_557
C9 C10 1.899(7) 3_557
C9 H9 0.93 .
C10 C9 1.899(7) 3_557
C10 H10 0.93 .
